data_7134349
loop_
_publ_author_name
'Yang, Lin'
'Li, Yani'
'Liu, Xia'
'Li, Bohan'
'Xu, Yan'

_publ_section_title
;
 Halogen and solvent effects induced structural transformation and
 isostructural luminescence regulation in copper-based hybrid halides
;
_journal_issue 36
_journal_name_full 'Chemical Communications'
_journal_page_first 6619
_journal_page_last 6622
_journal_paper_doi 10.1039/D5CC00749F
_journal_volume 61
_journal_year 2025
_chemical_formula_moiety 'Cu I2, C21 H22 P'
_chemical_formula_sum 'C21 H22 Cu I2 P'
_chemical_formula_weight 622.69
_space_group_crystal_system monoclinic
_space_group_IT_number 14
_space_group_name_Hall '-P 2yn'
_space_group_name_H-M_alt 'P 1 21/n 1'
_atom_sites_solution_hydrogens geom
_atom_sites_solution_primary iterative
_audit_creation_date 2025-02-28
_audit_creation_method
;
Olex2 1.3-alpha
(compiled 2020.11.12 svn.r5f609507 for OlexSys, GUI svn.r6408)
;
_audit_update_record
;
2025-03-05 deposited with the CCDC.	2025-03-24 downloaded from the CCDC.
;
_cell_angle_alpha 90
_cell_angle_beta 94.555(3)
_cell_angle_gamma 90
_cell_formula_units_Z 4
_cell_length_a 11.6304(4)
_cell_length_b 12.4197(3)
_cell_length_c 15.4062(4)
_cell_measurement_reflns_used 15963
_cell_measurement_temperature 293(2)
_cell_measurement_theta_max 29.5810
_cell_measurement_theta_min 2.0990
_cell_volume 2218.34(11)
_computing_cell_refinement 'CrysAlisPro 1.171.42.73a (Rigaku OD, 2022)'
_computing_data_collection 'CrysAlisPro 1.171.42.73a (Rigaku OD, 2022)'
_computing_data_reduction 'CrysAlisPro 1.171.42.73a (Rigaku OD, 2022)'
_computing_molecular_graphics 'Olex2 1.3-alpha (Dolomanov et al., 2009)'
_computing_publication_material 'Olex2 1.3-alpha (Dolomanov et al., 2009)'
_computing_structure_refinement 'SHELXL 2018/3 (Sheldrick, 2015)'
_computing_structure_solution 'olex2.solve 1.3-alpha (Bourhis et al., 2015)'
_diffrn_ambient_temperature 293(2)
_diffrn_detector 'Hybrid Pixel Array Detector'
_diffrn_detector_area_resol_mean 10.0000
_diffrn_detector_type HyPix
_diffrn_measured_fraction_theta_full 1.000
_diffrn_measured_fraction_theta_max 0.818
_diffrn_measurement_details
;
List of Runs (angles in degrees, time in seconds):

  # Type    Start    End  Width  t~exp~   \w     \q     \k     \f   Frames
#--------------------------------------------------------------------------
  1  \w    -16.00  70.00   0.50    0.15    --   -4.93  18.00  14.00  172
  2  \w    -77.00   6.00   0.50    0.15    --   -4.93 -38.00  30.00  166
  3  \w    -77.00 -52.00   0.50    0.15    --   -4.93 -57.00 -60.00   50
  4  \w    -79.00   6.00   0.50    0.15    --   -4.93 -18.00-154.00  170
  5  \w    -17.00  35.00   0.50    0.15    --    4.00 -99.00-150.00  104
;
_diffrn_measurement_device 'four-circle diffractometer'
_diffrn_measurement_device_type 'XtaLAB Synergy R, DW system, HyPix'
_diffrn_measurement_method '\w scans'
_diffrn_orient_matrix_type 'CrysAlisPro convention (1999,Acta A55,543-557)'
_diffrn_orient_matrix_UB_11 -0.0609677000
_diffrn_orient_matrix_UB_12 -0.0044226000
_diffrn_orient_matrix_UB_13 -0.0048330000
_diffrn_orient_matrix_UB_21 -0.0025846000
_diffrn_orient_matrix_UB_22 0.0124773000
_diffrn_orient_matrix_UB_23 0.0447248000
_diffrn_orient_matrix_UB_31 -0.0042699000
_diffrn_orient_matrix_UB_32 0.0555709000
_diffrn_orient_matrix_UB_33 -0.0104328000
_diffrn_radiation_monochromator mirror
_diffrn_radiation_probe x-ray
_diffrn_radiation_type 'Mo K\a'
_diffrn_radiation_wavelength 0.71073
_diffrn_reflns_av_R_equivalents 0.0377
_diffrn_reflns_av_unetI/netI 0.0342
_diffrn_reflns_Laue_measured_fraction_full 1.000
_diffrn_reflns_Laue_measured_fraction_max 0.818
_diffrn_reflns_limit_h_max 15
_diffrn_reflns_limit_h_min -14
_diffrn_reflns_limit_k_max 15
_diffrn_reflns_limit_k_min -17
_diffrn_reflns_limit_l_max 19
_diffrn_reflns_limit_l_min -22
_diffrn_reflns_number 26570
_diffrn_reflns_point_group_measured_fraction_full 1.000
_diffrn_reflns_point_group_measured_fraction_max 0.818
_diffrn_reflns_theta_full 25.242
_diffrn_reflns_theta_max 31.077
_diffrn_reflns_theta_min 2.109
_diffrn_source 'Rotating-anode X-ray tube'
_diffrn_source_target Mo
_diffrn_source_type 'Rigaku (Mo) X-ray Source'
_exptl_absorpt_coefficient_mu 3.842
_exptl_absorpt_correction_T_max 1.00000
_exptl_absorpt_correction_T_min 0.61603
_exptl_absorpt_correction_type multi-scan
_exptl_absorpt_process_details
;
CrysAlisPro 1.171.42.73a (Rigaku Oxford Diffraction, 2022)
Empirical absorption correction using spherical harmonics,
implemented in SCALE3 ABSPACK scaling algorithm.
;
_exptl_crystal_colour 'clear light colourless'
_exptl_crystal_colour_lustre clear
_exptl_crystal_colour_modifier light
_exptl_crystal_colour_primary colourless
_exptl_crystal_density_diffrn 1.864
_exptl_crystal_description block
_exptl_crystal_F_000 1192
_exptl_crystal_size_max 0.2
_exptl_crystal_size_mid 0.2
_exptl_crystal_size_min 0.2
_refine_diff_density_max 0.750
_refine_diff_density_min -0.680
_refine_diff_density_rms 0.086
_refine_ls_extinction_coef 0.00254(15)
_refine_ls_extinction_expression Fc^*^=kFc[1+0.001xFc^2^\l^3^/sin(2\q)]^-1/4^
_refine_ls_extinction_method 'SHELXL-2018/3 (Sheldrick 2018)'
_refine_ls_goodness_of_fit_ref 1.035
_refine_ls_hydrogen_treatment constr
_refine_ls_matrix_type full
_refine_ls_number_parameters 229
_refine_ls_number_reflns 5818
_refine_ls_number_restraints 0
_refine_ls_restrained_S_all 1.035
_refine_ls_R_factor_all 0.0449
_refine_ls_R_factor_gt 0.0308
_refine_ls_shift/su_max 0.002
_refine_ls_shift/su_mean 0.000
_refine_ls_structure_factor_coef Fsqd
_refine_ls_weighting_details 'w=1/[\s^2^(Fo^2^)+(0.0320P)^2^+0.7100P] where P=(Fo^2^+2Fc^2^)/3'
_refine_ls_weighting_scheme calc
_refine_ls_wR_factor_gt 0.0703
_refine_ls_wR_factor_ref 0.0755
_reflns_Friedel_coverage 0.000
_reflns_number_gt 4430
_reflns_number_total 5818
_reflns_threshold_expression 'I > 2\s(I)'
_cod_data_source_file d5cc00749f2.cif
_cod_data_source_block lbh-2-rt_auto
_cod_depositor_comments 'Adding full bibliography for 7134347--7134352.cif.'
_cod_database_code 7134349
_shelx_shelxl_version_number 2018/3
_chemical_oxdiff_formula CHPCuI
_shelx_space_group_comment
;
The symmetry employed for this shelxl refinement is uniquely defined
by the following loop, which should always be used as a source of
symmetry information in preference to the above space-group names.
They are only intended as comments.
;
_shelx_estimated_absorpt_t_max 0.514
_shelx_estimated_absorpt_t_min 0.514
_reflns_odcompleteness_completeness 99.94
_reflns_odcompleteness_iscentric 1
_reflns_odcompleteness_theta 26.32
_olex2_refinement_description
;
1. Fixed Uiso
 At 1.2 times of:
  All C(H) groups
 At 1.5 times of:
  All C(H,H,H) groups
2.a Ternary CH refined with riding coordinates:
 C19(H19)
2.b Aromatic/amide H refined with riding coordinates:
 C8(H8), C2(H2), C12(H12), C6(H6), C18(H18), C14(H14), C3(H3), C5(H5), C4(H4),
 C16(H16), C17(H17), C9(H9), C11(H11), C10(H10), C15(H15)
2.c Idealised Me refined as rotating group:
 C21(H21a,H21b,H21c), C20(H20a,H20b,H20c)
;
_olex2_submission_special_instructions 'No special instructions were received'
_oxdiff_exptl_absorpt_empirical_details
;
Empirical correction (ABSPACK) includes:
- Absorption correction using spherical harmonics
- Frame scaling
;
_oxdiff_exptl_absorpt_empirical_full_max 1.395
_oxdiff_exptl_absorpt_empirical_full_min 0.799

loop_
_space_group_symop_operation_xyz
'x, y, z'
'-x+1/2, y+1/2, -z+1/2'
'-x, -y, -z'
'x-1/2, -y-1/2, z-1/2'

loop_
_atom_site_label
_atom_site_type_symbol
_atom_site_fract_x
_atom_site_fract_y
_atom_site_fract_z
_atom_site_U_iso_or_equiv
_atom_site_adp_type
_atom_site_occupancy
_atom_site_site_symmetry_order
_atom_site_calc_flag
_atom_site_refinement_flags_posn
_atom_site_refinement_flags_adp
_atom_site_refinement_flags_occupancy
_atom_site_disorder_assembly
_atom_site_disorder_group
I1 I 0.34241(2) 0.72604(2) 0.93135(2) 0.05885(9) Uani 1 1 d . . . . .
I2 I 0.41081(2) 1.08118(2) 0.89296(2) 0.05789(8) Uani 1 1 d . . . . .
Cu1 Cu 0.44419(4) 0.89844(3) 0.97152(3) 0.06248(13) Uani 1 1 d . . . . .
P1 P 0.64961(6) 0.62851(5) 0.71774(4) 0.03124(13) Uani 1 1 d . . . . .
C1 C 0.5800(2) 0.75023(18) 0.67730(14) 0.0339(5) Uani 1 1 d . . . . .
C7 C 0.5452(2) 0.53313(19) 0.74846(15) 0.0361(5) Uani 1 1 d . . . . .
C19 C 0.7303(2) 0.56737(19) 0.63414(16) 0.0380(5) Uani 1 1 d . . . . .
H19 H 0.790123 0.618240 0.619382 0.046 Uiso 1 1 calc R U . . .
C13 C 0.7449(2) 0.66520(18) 0.81104(15) 0.0369(5) Uani 1 1 d . . . . .
C8 C 0.4420(3) 0.5204(2) 0.69704(17) 0.0441(6) Uani 1 1 d . . . . .
H8 H 0.423389 0.567468 0.651087 0.053 Uiso 1 1 calc R U . . .
C2 C 0.6346(3) 0.8144(2) 0.61910(16) 0.0414(6) Uani 1 1 d . . . . .
H2 H 0.702795 0.791555 0.597223 0.050 Uiso 1 1 calc R U . . .
C12 C 0.5712(3) 0.4628(2) 0.81807(18) 0.0449(6) Uani 1 1 d . . . . .
H12 H 0.639852 0.470295 0.852863 0.054 Uiso 1 1 calc R U . . .
C21 C 0.7898(3) 0.4643(2) 0.66901(19) 0.0471(6) Uani 1 1 d . . . . .
H21A H 0.838772 0.480711 0.720403 0.071 Uiso 1 1 calc R U . . .
H21B H 0.835309 0.434711 0.625473 0.071 Uiso 1 1 calc R U . . .
H21C H 0.732515 0.412788 0.683013 0.071 Uiso 1 1 calc R U . . .
C6 C 0.4790(3) 0.7853(2) 0.71010(17) 0.0439(6) Uani 1 1 d . . . . .
H6 H 0.442783 0.742996 0.749592 0.053 Uiso 1 1 calc R U . . .
C18 C 0.8603(3) 0.6854(2) 0.80301(18) 0.0431(6) Uani 1 1 d . . . . .
H18 H 0.891581 0.675204 0.749928 0.052 Uiso 1 1 calc R U . . .
C20 C 0.6519(3) 0.5449(2) 0.55138(17) 0.0492(7) Uani 1 1 d . . . . .
H20A H 0.592386 0.495252 0.564470 0.074 Uiso 1 1 calc R U . . .
H20B H 0.696709 0.514288 0.507832 0.074 Uiso 1 1 calc R U . . .
H20C H 0.617504 0.610981 0.530017 0.074 Uiso 1 1 calc R U . . .
C14 C 0.6979(3) 0.6809(2) 0.89047(17) 0.0462(6) Uani 1 1 d . . . . .
H14 H 0.619854 0.668656 0.895570 0.055 Uiso 1 1 calc R U . . .
C3 C 0.5863(3) 0.9132(2) 0.59389(18) 0.0506(7) Uani 1 1 d . . . . .
H3 H 0.622532 0.956878 0.555299 0.061 Uiso 1 1 calc R U . . .
C5 C 0.4322(3) 0.8836(2) 0.6839(2) 0.0523(7) Uani 1 1 d . . . . .
H5 H 0.364353 0.907280 0.705752 0.063 Uiso 1 1 calc R U . . .
C4 C 0.4858(3) 0.9462(2) 0.6257(2) 0.0551(8) Uani 1 1 d . . . . .
H4 H 0.453369 1.011709 0.607774 0.066 Uiso 1 1 calc R U . . .
C16 C 0.8832(3) 0.7346(2) 0.9541(2) 0.0595(9) Uani 1 1 d . . . . .
H16 H 0.930111 0.757076 1.002397 0.071 Uiso 1 1 calc R U . . .
C17 C 0.9294(3) 0.7214(2) 0.8753(2) 0.0556(8) Uani 1 1 d . . . . .
H17 H 1.006873 0.736454 0.870237 0.067 Uiso 1 1 calc R U . . .
C9 C 0.3675(3) 0.4382(2) 0.7142(2) 0.0553(7) Uani 1 1 d . . . . .
H9 H 0.299029 0.429376 0.679420 0.066 Uiso 1 1 calc R U . . .
C11 C 0.4944(3) 0.3821(2) 0.8349(2) 0.0568(8) Uani 1 1 d . . . . .
H11 H 0.510899 0.336100 0.881875 0.068 Uiso 1 1 calc R U . . .
C10 C 0.3943(3) 0.3691(3) 0.7830(2) 0.0603(8) Uani 1 1 d . . . . .
H10 H 0.344130 0.313340 0.794145 0.072 Uiso 1 1 calc R U . . .
C15 C 0.7685(4) 0.7150(2) 0.96172(19) 0.0580(8) Uani 1 1 d . . . . .
H15 H 0.737929 0.724530 1.015153 0.070 Uiso 1 1 calc R U . . .

loop_
_atom_site_aniso_label
_atom_site_aniso_U_11
_atom_site_aniso_U_22
_atom_site_aniso_U_33
_atom_site_aniso_U_23
_atom_site_aniso_U_13
_atom_site_aniso_U_12
I1 0.06627(17) 0.05957(14) 0.05238(13) 0.00154(8) 0.01512(10) -0.00085(9)
I2 0.06209(16) 0.04814(12) 0.06294(14) 0.00567(8) 0.00175(10) -0.00391(9)
Cu1 0.0634(3) 0.0618(2) 0.0639(2) 0.00223(18) 0.0157(2) 0.00204(19)
P1 0.0313(4) 0.0319(3) 0.0303(3) 0.0021(2) 0.0006(2) -0.0019(2)
C1 0.0373(15) 0.0336(11) 0.0301(11) 0.0000(8) -0.0012(10) -0.0015(9)
C7 0.0341(15) 0.0351(12) 0.0389(12) 0.0061(9) 0.0023(10) -0.0013(10)
C19 0.0386(16) 0.0391(12) 0.0366(12) -0.0030(9) 0.0055(11) -0.0004(10)
C13 0.0429(16) 0.0319(12) 0.0349(12) -0.0015(9) -0.0033(10) 0.0011(10)
C8 0.0424(17) 0.0436(14) 0.0454(14) 0.0102(11) -0.0016(12) -0.0037(11)
C2 0.0440(17) 0.0413(13) 0.0390(12) 0.0029(10) 0.0035(11) -0.0047(11)
C12 0.0411(17) 0.0457(14) 0.0468(14) 0.0114(11) -0.0035(12) 0.0002(11)
C21 0.0454(18) 0.0415(14) 0.0543(16) -0.0039(11) 0.0039(13) 0.0047(11)
C6 0.0465(18) 0.0445(14) 0.0415(13) 0.0010(10) 0.0086(12) 0.0024(11)
C18 0.0386(16) 0.0376(13) 0.0523(15) -0.0013(11) -0.0010(12) -0.0036(10)
C20 0.056(2) 0.0547(16) 0.0371(13) -0.0083(11) 0.0017(13) -0.0002(13)
C14 0.0504(19) 0.0471(15) 0.0403(13) -0.0001(11) -0.0004(12) 0.0041(12)
C3 0.065(2) 0.0395(14) 0.0455(15) 0.0111(11) -0.0074(14) -0.0103(13)
C5 0.0465(19) 0.0486(15) 0.0611(17) -0.0082(13) -0.0009(14) 0.0109(13)
C4 0.065(2) 0.0349(14) 0.0617(18) 0.0017(12) -0.0193(16) 0.0041(13)
C16 0.073(3) 0.0434(15) 0.0562(18) -0.0057(12) -0.0309(17) 0.0055(14)
C17 0.0449(19) 0.0415(15) 0.076(2) -0.0001(13) -0.0196(15) -0.0049(12)
C9 0.0347(17) 0.0556(17) 0.074(2) 0.0102(14) -0.0029(15) -0.0102(12)
C11 0.056(2) 0.0531(17) 0.0612(18) 0.0248(14) 0.0059(16) -0.0020(14)
C10 0.048(2) 0.0510(17) 0.083(2) 0.0185(15) 0.0112(17) -0.0105(14)
C15 0.076(3) 0.0570(18) 0.0388(14) -0.0070(12) -0.0083(15) 0.0097(16)

loop_
_atom_type_symbol
_atom_type_description
_atom_type_scat_dispersion_real
_atom_type_scat_dispersion_imag
_atom_type_scat_source
C C 0.0033 0.0016 'International Tables Vol C Tables 4.2.6.8 and 6.1.1.4'
H H 0.0000 0.0000 'International Tables Vol C Tables 4.2.6.8 and 6.1.1.4'
Cu Cu 0.3201 1.2651 'International Tables Vol C Tables 4.2.6.8 and 6.1.1.4'
I I -0.4742 1.8119 'International Tables Vol C Tables 4.2.6.8 and 6.1.1.4'
P P 0.1023 0.0942 'International Tables Vol C Tables 4.2.6.8 and 6.1.1.4'

loop_
_geom_angle_atom_site_label_1
_geom_angle_atom_site_label_2
_geom_angle_atom_site_label_3
_geom_angle
_geom_angle_site_symmetry_1
_geom_angle_site_symmetry_3
_geom_angle_publ_flag
Cu1 I2 Cu1 69.184(17) . 3_677 ?
I1 Cu1 I2 125.80(2) . . ?
I1 Cu1 I2 123.249(18) . 3_677 ?
I1 Cu1 Cu1 176.43(3) . 3_677 ?
I2 Cu1 I2 110.817(17) . 3_677 ?
I2 Cu1 Cu1 55.360(16) 3_677 3_677 ?
I2 Cu1 Cu1 55.457(14) . 3_677 ?
C1 P1 C19 110.38(11) . . ?
C7 P1 C1 110.59(12) . . ?
C7 P1 C19 108.08(12) . . ?
C7 P1 C13 110.11(11) . . ?
C13 P1 C1 107.12(11) . . ?
C13 P1 C19 110.57(13) . . ?
C2 C1 P1 119.2(2) . . ?
C6 C1 P1 120.56(18) . . ?
C6 C1 C2 119.9(2) . . ?
C8 C7 P1 119.81(18) . . ?
C8 C7 C12 119.3(2) . . ?
C12 C7 P1 120.5(2) . . ?
P1 C19 H19 108.1 . . ?
C21 C19 P1 110.16(18) . . ?
C21 C19 H19 108.1 . . ?
C21 C19 C20 111.2(2) . . ?
C20 C19 P1 111.0(2) . . ?
C20 C19 H19 108.1 . . ?
C18 C13 P1 120.99(19) . . ?
C18 C13 C14 120.3(2) . . ?
C14 C13 P1 118.5(2) . . ?
C7 C8 H8 120.0 . . ?
C9 C8 C7 120.1(3) . . ?
C9 C8 H8 120.0 . . ?
C1 C2 H2 120.3 . . ?
C1 C2 C3 119.3(3) . . ?
C3 C2 H2 120.3 . . ?
C7 C12 H12 120.2 . . ?
C11 C12 C7 119.6(3) . . ?
C11 C12 H12 120.2 . . ?
C19 C21 H21A 109.5 . . ?
C19 C21 H21B 109.5 . . ?
C19 C21 H21C 109.5 . . ?
H21A C21 H21B 109.5 . . ?
H21A C21 H21C 109.5 . . ?
H21B C21 H21C 109.5 . . ?
C1 C6 H6 120.1 . . ?
C5 C6 C1 119.8(3) . . ?
C5 C6 H6 120.1 . . ?
C13 C18 H18 120.3 . . ?
C13 C18 C17 119.3(3) . . ?
C17 C18 H18 120.3 . . ?
C19 C20 H20A 109.5 . . ?
C19 C20 H20B 109.5 . . ?
C19 C20 H20C 109.5 . . ?
H20A C20 H20B 109.5 . . ?
H20A C20 H20C 109.5 . . ?
H20B C20 H20C 109.5 . . ?
C13 C14 H14 120.3 . . ?
C15 C14 C13 119.4(3) . . ?
C15 C14 H14 120.3 . . ?
C2 C3 H3 119.9 . . ?
C4 C3 C2 120.2(3) . . ?
C4 C3 H3 119.9 . . ?
C6 C5 H5 120.0 . . ?
C4 C5 C6 120.1(3) . . ?
C4 C5 H5 120.0 . . ?
C3 C4 C5 120.7(3) . . ?
C3 C4 H4 119.6 . . ?
C5 C4 H4 119.6 . . ?
C17 C16 H16 119.8 . . ?
C15 C16 H16 119.8 . . ?
C15 C16 C17 120.3(3) . . ?
C18 C17 H17 119.9 . . ?
C16 C17 C18 120.2(3) . . ?
C16 C17 H17 119.9 . . ?
C8 C9 H9 120.0 . . ?
C8 C9 C10 120.0(3) . . ?
C10 C9 H9 120.0 . . ?
C12 C11 H11 119.7 . . ?
C10 C11 C12 120.6(3) . . ?
C10 C11 H11 119.7 . . ?
C9 C10 H10 119.8 . . ?
C11 C10 C9 120.3(3) . . ?
C11 C10 H10 119.8 . . ?
C14 C15 H15 119.8 . . ?
C16 C15 C14 120.4(3) . . ?
C16 C15 H15 119.8 . . ?

loop_
_geom_bond_atom_site_label_1
_geom_bond_atom_site_label_2
_geom_bond_distance
_geom_bond_site_symmetry_2
_geom_bond_publ_flag
I1 Cu1 2.5005(5) . ?
I2 Cu1 2.5900(6) 3_677 ?
I2 Cu1 2.5869(5) . ?
Cu1 Cu1 2.9391(9) 3_677 ?
P1 C1 1.802(2) . ?
P1 C7 1.787(3) . ?
P1 C19 1.819(2) . ?
P1 C13 1.802(3) . ?
C1 C2 1.391(3) . ?
C1 C6 1.386(4) . ?
C7 C8 1.394(4) . ?
C7 C12 1.398(3) . ?
C19 H19 0.9800 . ?
C19 C21 1.532(4) . ?
C19 C20 1.533(4) . ?
C13 C18 1.381(4) . ?
C13 C14 1.393(4) . ?
C8 H8 0.9300 . ?
C8 C9 1.378(4) . ?
C2 H2 0.9300 . ?
C2 C3 1.392(4) . ?
C12 H12 0.9300 . ?
C12 C11 1.381(4) . ?
C21 H21A 0.9600 . ?
C21 H21B 0.9600 . ?
C21 H21C 0.9600 . ?
C6 H6 0.9300 . ?
C6 C5 1.383(4) . ?
C18 H18 0.9300 . ?
C18 C17 1.394(4) . ?
C20 H20A 0.9600 . ?
C20 H20B 0.9600 . ?
C20 H20C 0.9600 . ?
C14 H14 0.9300 . ?
C14 C15 1.384(4) . ?
C3 H3 0.9300 . ?
C3 C4 1.365(5) . ?
C5 H5 0.9300 . ?
C5 C4 1.374(5) . ?
C4 H4 0.9300 . ?
C16 H16 0.9300 . ?
C16 C17 1.375(5) . ?
C16 C15 1.371(5) . ?
C17 H17 0.9300 . ?
C9 H9 0.9300 . ?
C9 C10 1.381(5) . ?
C11 H11 0.9300 . ?
C11 C10 1.368(5) . ?
C10 H10 0.9300 . ?
C15 H15 0.9300 . ?

loop_
_geom_torsion_atom_site_label_1
_geom_torsion_atom_site_label_2
_geom_torsion_atom_site_label_3
_geom_torsion_atom_site_label_4
_geom_torsion
_geom_torsion_site_symmetry_1
_geom_torsion_site_symmetry_2
_geom_torsion_site_symmetry_3
_geom_torsion_site_symmetry_4
_geom_torsion_publ_flag
P1 C1 C2 C3 -174.2(2) . . . . ?
P1 C1 C6 C5 174.4(2) . . . . ?
P1 C7 C8 C9 172.0(2) . . . . ?
P1 C7 C12 C11 -173.0(2) . . . . ?
P1 C13 C18 C17 175.2(2) . . . . ?
P1 C13 C14 C15 -176.4(2) . . . . ?
C1 P1 C7 C8 40.3(2) . . . . ?
C1 P1 C7 C12 -146.8(2) . . . . ?
C1 P1 C19 C21 179.71(19) . . . . ?
C1 P1 C19 C20 -56.7(2) . . . . ?
C1 P1 C13 C18 -95.5(2) . . . . ?
C1 P1 C13 C14 79.6(2) . . . . ?
C1 C2 C3 C4 -0.4(4) . . . . ?
C1 C6 C5 C4 -0.1(4) . . . . ?
C7 P1 C1 C2 -154.0(2) . . . . ?
C7 P1 C1 C6 32.4(2) . . . . ?
C7 P1 C19 C21 -59.2(2) . . . . ?
C7 P1 C19 C20 64.4(2) . . . . ?
C7 P1 C13 C18 144.2(2) . . . . ?
C7 P1 C13 C14 -40.7(2) . . . . ?
C7 C8 C9 C10 0.7(5) . . . . ?
C7 C12 C11 C10 1.3(5) . . . . ?
C19 P1 C1 C2 -34.4(2) . . . . ?
C19 P1 C1 C6 152.0(2) . . . . ?
C19 P1 C7 C8 -80.6(2) . . . . ?
C19 P1 C7 C12 92.3(2) . . . . ?
C19 P1 C13 C18 24.9(2) . . . . ?
C19 P1 C13 C14 -160.0(2) . . . . ?
C13 P1 C1 C2 86.0(2) . . . . ?
C13 P1 C1 C6 -87.6(2) . . . . ?
C13 P1 C7 C8 158.5(2) . . . . ?
C13 P1 C7 C12 -28.6(3) . . . . ?
C13 P1 C19 C21 61.4(2) . . . . ?
C13 P1 C19 C20 -175.02(18) . . . . ?
C13 C18 C17 C16 1.1(4) . . . . ?
C13 C14 C15 C16 1.0(4) . . . . ?
C8 C7 C12 C11 -0.1(4) . . . . ?
C8 C9 C10 C11 0.5(5) . . . . ?
C2 C1 C6 C5 0.8(4) . . . . ?
C2 C3 C4 C5 1.1(5) . . . . ?
C12 C7 C8 C9 -0.9(4) . . . . ?
C12 C11 C10 C9 -1.5(5) . . . . ?
C6 C1 C2 C3 -0.5(4) . . . . ?
C6 C5 C4 C3 -0.9(5) . . . . ?
C18 C13 C14 C15 -1.3(4) . . . . ?
C14 C13 C18 C17 0.2(4) . . . . ?
C17 C16 C15 C14 0.4(5) . . . . ?
C15 C16 C17 C18 -1.5(4) . . . . ?
